data_2237805
loop_
_publ_author_name
'Choi, Hong Dae'
'Seo, Pil Ja'
'Lee, Uk'

_publ_section_title
;
 2-(2-Fluorophenyl)-3-methylsulfanyl-5-phenyl-1-benzofuran
;
_journal_coeditor_code DS2230
_journal_issue 5
_journal_name_full 'Acta Crystallographica Section E'
_journal_page_first o721
_journal_paper_doi 10.1107/S1600536813009768
_journal_volume 69
_journal_year 2013
_chemical_formula_iupac 'C21 H15 F O S'
_chemical_formula_moiety 'C21 H15 F O S'
_chemical_formula_sum 'C21 H15 F O S'
_chemical_formula_weight 334.39
_chemical_melting_point_gt 368
_chemical_melting_point_lt 369
_chemical_name_systematic
;
2-(2-Fluorophenyl)-3-methylsulfanyl-5-phenyl-1-benzofuran
;
_space_group_IT_number 14
_symmetry_cell_setting monoclinic
_symmetry_space_group_name_Hall '-P 2yn'
_symmetry_space_group_name_H-M 'P 1 21/n 1'
_atom_sites_solution_hydrogens difmap
_atom_sites_solution_primary direct
_atom_sites_solution_secondary difmap
_cell_angle_alpha 90.00
_cell_angle_beta 97.3190(10)
_cell_angle_gamma 90.00
_cell_formula_units_Z 4
_cell_length_a 11.1257(2)
_cell_length_b 7.42320(10)
_cell_length_c 19.4212(3)
_cell_measurement_reflns_used 7139
_cell_measurement_temperature 173(2)
_cell_measurement_theta_max 27.40
_cell_measurement_theta_min 2.24
_cell_volume 1590.90(4)
_computing_cell_refinement '<i>SAINT</i> (Bruker, 2009)'
_computing_data_collection '<i>APEX2</i> (Bruker, 2009)'
_computing_data_reduction '<i>SAINT</i> (Bruker, 2009)'
_computing_molecular_graphics
;
<i>ORTEP-3</i> for Windows (Farrugia, 2012) and
<i>DIAMOND</i> (Brandenburg,
1998)
;
_computing_publication_material '<i>SHELXL97</i> (Sheldrick, 2008)'
_computing_structure_refinement '<i>SHELXL97</i> (Sheldrick, 2008)'
_computing_structure_solution '<i>SHELXS97</i> (Sheldrick, 2008)'
_diffrn_ambient_temperature 173(2)
_diffrn_detector_area_resol_mean 10.0
_diffrn_measured_fraction_theta_full 0.996
_diffrn_measured_fraction_theta_max 0.996
_diffrn_measurement_device_type 'Bruker APEXII CCD'
_diffrn_measurement_method '\f and \w scans'
_diffrn_radiation_monochromator 'graphite multilayer'
_diffrn_radiation_source 'rotating anode'
_diffrn_radiation_type MoK\a
_diffrn_radiation_wavelength 0.71073
_diffrn_reflns_av_R_equivalents 0.0401
_diffrn_reflns_av_sigmaI/netI 0.0251
_diffrn_reflns_limit_h_max 14
_diffrn_reflns_limit_h_min -14
_diffrn_reflns_limit_k_max 9
_diffrn_reflns_limit_k_min -9
_diffrn_reflns_limit_l_max 25
_diffrn_reflns_limit_l_min -25
_diffrn_reflns_number 28795
_diffrn_reflns_theta_full 28.41
_diffrn_reflns_theta_max 28.41
_diffrn_reflns_theta_min 2.01
_diffrn_standards_number 0
_exptl_absorpt_coefficient_mu 0.218
_exptl_absorpt_correction_T_max 0.7457
_exptl_absorpt_correction_T_min 0.6886
_exptl_absorpt_correction_type multi-scan
_exptl_absorpt_process_details '(<i>SADABS</i>; Bruker, 2009)'
_exptl_crystal_colour colourless
_exptl_crystal_density_diffrn 1.396
_exptl_crystal_density_method 'not measured'
_exptl_crystal_description block
_exptl_crystal_F_000 696
_exptl_crystal_size_max 0.27
_exptl_crystal_size_mid 0.19
_exptl_crystal_size_min 0.14
_refine_diff_density_max 0.255
_refine_diff_density_min -0.258
_refine_ls_extinction_method none
_refine_ls_goodness_of_fit_ref 1.050
_refine_ls_hydrogen_treatment constr
_refine_ls_matrix_type full
_refine_ls_number_parameters 218
_refine_ls_number_reflns 3967
_refine_ls_number_restraints 0
_refine_ls_restrained_S_all 1.050
_refine_ls_R_factor_all 0.0488
_refine_ls_R_factor_gt 0.0370
_refine_ls_shift/su_max 0.001
_refine_ls_shift/su_mean 0.000
_refine_ls_structure_factor_coef Fsqd
_refine_ls_weighting_details 'calc w=1/[\s^2^(Fo^2^)+(0.0483P)^2^+0.4925P] where P=(Fo^2^+2Fc^2^)/3'
_refine_ls_weighting_scheme calc
_refine_ls_wR_factor_gt 0.0940
_refine_ls_wR_factor_ref 0.1009
_reflns_number_gt 3190
_reflns_number_total 3967
_reflns_threshold_expression I>2\s(I)
_cod_data_source_file ds2230.cif
_cod_data_source_block I
_cod_original_sg_symbol_H-M 'P 21/n'
_cod_database_code 2237805
_cod_database_fobs_code 2237805

loop_
_symmetry_equiv_pos_as_xyz
'x, y, z'
'-x+1/2, y+1/2, -z+1/2'
'-x, -y, -z'
'x-1/2, -y-1/2, z-1/2'

loop_
_atom_site_type_symbol
_atom_site_label
_atom_site_fract_x
_atom_site_fract_y
_atom_site_fract_z
_atom_site_U_iso_or_equiv
_atom_site_adp_type
_atom_site_calc_flag
_atom_site_refinement_flags
_atom_site_occupancy
_atom_site_symmetry_multiplicity
S S1 0.16737(3) 0.90172(5) 0.526490(19) 0.03354(12) Uani d . 1 1
F F1 0.19589(8) 0.59691(12) 0.63666(4) 0.0364(2) Uani d . 1 1
O O1 0.50485(9) 0.72718(13) 0.56484(5) 0.0267(2) Uani d . 1 1
C C1 0.31237(13) 0.81153(18) 0.52659(7) 0.0251(3) Uani d . 1 1
C C2 0.37725(12) 0.79253(18) 0.46729(7) 0.0233(3) Uani d . 1 1
C C3 0.34570(12) 0.80710(18) 0.39580(7) 0.0242(3) Uani d . 1 1
H H3 0.2662 0.8429 0.3772 0.029 Uiso calc R 1 1
C C4 0.43212(12) 0.76849(17) 0.35187(7) 0.0221(3) Uani d . 1 1
C C5 0.55052(12) 0.72200(19) 0.38149(7) 0.0258(3) Uani d . 1 1
H H5 0.6099 0.6998 0.3515 0.031 Uiso calc R 1 1
C C6 0.58376(13) 0.7074(2) 0.45239(7) 0.0282(3) Uani d . 1 1
H H6 0.6638 0.6757 0.4716 0.034 Uiso calc R 1 1
C C7 0.49417(13) 0.74160(18) 0.49375(7) 0.0244(3) Uani d . 1 1
C C8 0.39147(13) 0.76675(18) 0.58301(7) 0.0244(3) Uani d . 1 1
C C9 0.39863(12) 0.76923(17) 0.27537(7) 0.0218(3) Uani d . 1 1
C C10 0.29923(12) 0.86819(19) 0.24410(7) 0.0266(3) Uani d . 1 1
H H10 0.2541 0.9401 0.2721 0.032 Uiso calc R 1 1
C C11 0.26579(13) 0.8628(2) 0.17297(7) 0.0298(3) Uani d . 1 1
H H11 0.1976 0.9300 0.1527 0.036 Uiso calc R 1 1
C C12 0.33101(14) 0.7602(2) 0.13126(7) 0.0327(3) Uani d . 1 1
H H12 0.3076 0.7561 0.0825 0.039 Uiso calc R 1 1
C C13 0.43046(14) 0.6637(2) 0.16105(7) 0.0325(3) Uani d . 1 1
H H13 0.4764 0.5946 0.1326 0.039 Uiso calc R 1 1
C C14 0.46343(13) 0.66746(19) 0.23219(7) 0.0265(3) Uani d . 1 1
H H14 0.5315 0.5994 0.2520 0.032 Uiso calc R 1 1
C C15 0.38210(13) 0.75223(17) 0.65736(7) 0.0241(3) Uani d . 1 1
C C16 0.47502(13) 0.81460(18) 0.70674(7) 0.0263(3) Uani d . 1 1
H H16 0.5452 0.8668 0.6918 0.032 Uiso calc R 1 1
C C17 0.46672(14) 0.80178(19) 0.77690(7) 0.0299(3) Uani d . 1 1
H H17 0.5302 0.8471 0.8097 0.036 Uiso calc R 1 1
C C18 0.36603(14) 0.7229(2) 0.79949(7) 0.0303(3) Uani d . 1 1
H H18 0.3602 0.7153 0.8478 0.036 Uiso calc R 1 1
C C19 0.27373(13) 0.65489(19) 0.75195(7) 0.0284(3) Uani d . 1 1
H H19 0.2050 0.5985 0.7671 0.034 Uiso calc R 1 1
C C20 0.28393(13) 0.67099(18) 0.68235(7) 0.0262(3) Uani d . 1 1
C C21 0.07375(16) 0.7190(3) 0.48970(9) 0.0480(4) Uani d . 1 1
H H21A 0.1000 0.6826 0.4455 0.072 Uiso calc R 1 1
H H21B -0.0110 0.7585 0.4818 0.072 Uiso calc R 1 1
H H21C 0.0812 0.6167 0.5218 0.072 Uiso calc R 1 1

loop_
_atom_site_aniso_label
_atom_site_aniso_U_11
_atom_site_aniso_U_22
_atom_site_aniso_U_33
_atom_site_aniso_U_12
_atom_site_aniso_U_13
_atom_site_aniso_U_23
S1 0.0334(2) 0.0392(2) 0.0296(2) 0.01220(16) 0.01019(15) 0.00356(15)
F1 0.0344(5) 0.0430(5) 0.0304(5) -0.0135(4) -0.0006(4) 0.0033(4)
O1 0.0262(5) 0.0344(5) 0.0195(5) -0.0012(4) 0.0030(4) 0.0012(4)
C1 0.0285(7) 0.0251(7) 0.0223(6) 0.0019(5) 0.0058(5) 0.0005(5)
C2 0.0254(7) 0.0215(6) 0.0234(6) 0.0003(5) 0.0041(5) -0.0007(5)
C3 0.0247(7) 0.0249(6) 0.0231(6) 0.0027(5) 0.0036(5) 0.0005(5)
C4 0.0249(7) 0.0194(6) 0.0222(6) -0.0018(5) 0.0038(5) -0.0001(5)
C5 0.0234(7) 0.0299(7) 0.0250(7) -0.0019(5) 0.0059(5) -0.0004(5)
C6 0.0222(7) 0.0361(8) 0.0259(7) -0.0013(6) 0.0017(5) 0.0016(6)
C7 0.0271(7) 0.0249(7) 0.0210(6) -0.0033(5) 0.0026(5) -0.0003(5)
C8 0.0272(7) 0.0227(6) 0.0241(7) -0.0016(5) 0.0060(5) -0.0004(5)
C9 0.0232(6) 0.0210(6) 0.0216(6) -0.0036(5) 0.0040(5) -0.0008(5)
C10 0.0264(7) 0.0268(7) 0.0267(7) 0.0008(5) 0.0040(5) -0.0009(5)
C11 0.0290(7) 0.0319(7) 0.0274(7) 0.0024(6) -0.0008(6) 0.0020(6)
C12 0.0381(8) 0.0391(8) 0.0203(7) 0.0000(7) 0.0017(6) 0.0001(6)
C13 0.0350(8) 0.0389(8) 0.0248(7) 0.0032(6) 0.0083(6) -0.0048(6)
C14 0.0255(7) 0.0301(7) 0.0242(7) 0.0021(6) 0.0043(5) -0.0014(5)
C15 0.0294(7) 0.0217(6) 0.0214(6) 0.0016(5) 0.0037(5) 0.0004(5)
C16 0.0289(7) 0.0245(7) 0.0258(7) -0.0012(5) 0.0042(5) -0.0001(5)
C17 0.0349(8) 0.0290(7) 0.0247(7) 0.0006(6) -0.0008(6) -0.0027(5)
C18 0.0409(8) 0.0300(7) 0.0208(7) 0.0061(6) 0.0072(6) 0.0014(5)
C19 0.0321(8) 0.0268(7) 0.0279(7) 0.0030(6) 0.0105(6) 0.0038(5)
C20 0.0284(7) 0.0237(6) 0.0258(7) -0.0002(5) 0.0011(5) 0.0000(5)
C21 0.0322(9) 0.0693(13) 0.0410(10) 0.0020(8) -0.0013(7) -0.0052(9)

loop_
_atom_type_symbol
_atom_type_description
_atom_type_scat_dispersion_real
_atom_type_scat_dispersion_imag
_atom_type_scat_source
C C 0.0033 0.0016 'International Tables Vol C Tables 4.2.6.8 and 6.1.1.4'
H H 0.0000 0.0000 'International Tables Vol C Tables 4.2.6.8 and 6.1.1.4'
O O 0.0106 0.0060 'International Tables Vol C Tables 4.2.6.8 and 6.1.1.4'
F F 0.0171 0.0103 'International Tables Vol C Tables 4.2.6.8 and 6.1.1.4'
S S 0.1246 0.1234 'International Tables Vol C Tables 4.2.6.8 and 6.1.1.4'

loop_
_geom_angle_atom_site_label_1
_geom_angle_atom_site_label_2
_geom_angle_atom_site_label_3
_geom_angle
C1 S1 C21 101.49(8)
C7 O1 C8 105.94(10)
C8 C1 C2 106.37(12)
C8 C1 S1 126.80(11)
C2 C1 S1 126.37(10)
C7 C2 C3 119.70(13)
C7 C2 C1 105.77(12)
C3 C2 C1 134.47(13)
C2 C3 C4 119.23(13)
C2 C3 H3 120.4
C4 C3 H3 120.4
C3 C4 C5 118.78(12)
C3 C4 C9 120.45(12)
C5 C4 C9 120.72(12)
C6 C5 C4 122.81(13)
C6 C5 H5 118.6
C4 C5 H5 118.6
C7 C6 C5 116.31(13)
C7 C6 H6 121.8
C5 C6 H6 121.8
O1 C7 C6 126.40(13)
O1 C7 C2 110.48(12)
C6 C7 C2 123.11(13)
C1 C8 O1 111.39(11)
C1 C8 C15 133.94(13)
O1 C8 C15 114.67(12)
C14 C9 C10 117.60(12)
C14 C9 C4 121.08(12)
C10 C9 C4 121.30(12)
C11 C10 C9 120.98(13)
C11 C10 H10 119.5
C9 C10 H10 119.5
C12 C11 C10 120.38(13)
C12 C11 H11 119.8
C10 C11 H11 119.8
C13 C12 C11 119.49(13)
C13 C12 H12 120.3
C11 C12 H12 120.3
C12 C13 C14 120.26(13)
C12 C13 H13 119.9
C14 C13 H13 119.9
C13 C14 C9 121.28(13)
C13 C14 H14 119.4
C9 C14 H14 119.4
C20 C15 C16 116.78(12)
C20 C15 C8 122.31(12)
C16 C15 C8 120.87(13)
C17 C16 C15 121.21(13)
C17 C16 H16 119.4
C15 C16 H16 119.4
C16 C17 C18 120.04(14)
C16 C17 H17 120.0
C18 C17 H17 120.0
C17 C18 C19 120.26(13)
C17 C18 H18 119.9
C19 C18 H18 119.9
C20 C19 C18 118.43(13)
C20 C19 H19 120.8
C18 C19 H19 120.8
F1 C20 C19 117.78(12)
F1 C20 C15 118.92(12)
C19 C20 C15 123.24(13)
S1 C21 H21A 109.5
S1 C21 H21B 109.5
H21A C21 H21B 109.5
S1 C21 H21C 109.5
H21A C21 H21C 109.5
H21B C21 H21C 109.5

loop_
_geom_bond_atom_site_label_1
_geom_bond_atom_site_label_2
_geom_bond_distance
S1 C1 1.7464(14)
S1 C21 1.8013(19)
F1 C20 1.3521(16)
O1 C7 1.3748(16)
O1 C8 1.3840(16)
C1 C8 1.3565(19)
C1 C2 1.4420(18)
C2 C7 1.3887(19)
C2 C3 1.3922(18)
C3 C4 1.3941(18)
C3 H3 0.9500
C4 C5 1.4114(19)
C4 C9 1.4851(18)
C5 C6 1.3837(19)
C5 H5 0.9500
C6 C7 1.381(2)
C6 H6 0.9500
C8 C15 1.4649(18)
C9 C14 1.3956(18)
C9 C10 1.4002(19)
C10 C11 1.3847(19)
C10 H10 0.9500
C11 C12 1.383(2)
C11 H11 0.9500
C12 C13 1.382(2)
C12 H12 0.9500
C13 C14 1.3839(19)
C13 H13 0.9500
C14 H14 0.9500
C15 C20 1.3882(19)
C15 C16 1.3964(19)
C16 C17 1.381(2)
C16 H16 0.9500
C17 C18 1.384(2)
C17 H17 0.9500
C18 C19 1.386(2)
C18 H18 0.9500
C19 C20 1.3760(19)
C19 H19 0.9500
C21 H21A 0.9800
C21 H21B 0.9800
C21 H21C 0.9800

loop_
_geom_hbond_atom_site_label_D
_geom_hbond_atom_site_label_H
_geom_hbond_atom_site_label_A
_geom_hbond_site_symmetry_A
_geom_hbond_distance_DH
_geom_hbond_distance_HA
_geom_hbond_distance_DA
_geom_hbond_angle_DHA
C10 H10 Cg1 2_555 0.95 2.82 3.682(2) 130.7
C14 H14 Cg2 3_666 0.95 2.71 3.528(2) 144.9

loop_
_geom_torsion_atom_site_label_1
_geom_torsion_atom_site_label_2
_geom_torsion_atom_site_label_3
_geom_torsion_atom_site_label_4
_geom_torsion
C21 S1 C1 C8 -112.43(14)
C21 S1 C1 C2 76.40(14)
C8 C1 C2 C7 -1.73(15)
S1 C1 C2 C7 170.91(11)
C8 C1 C2 C3 175.29(15)
S1 C1 C2 C3 -12.1(2)
C7 C2 C3 C4 0.60(19)
C1 C2 C3 C4 -176.10(14)
C2 C3 C4 C5 -2.27(19)
C2 C3 C4 C9 175.31(12)
C3 C4 C5 C6 2.1(2)
C9 C4 C5 C6 -175.46(13)
C4 C5 C6 C7 -0.2(2)
C8 O1 C7 C6 -177.46(13)
C8 O1 C7 C2 1.10(14)
C5 C6 C7 O1 176.77(13)
C5 C6 C7 C2 -1.6(2)
C3 C2 C7 O1 -177.18(11)
C1 C2 C7 O1 0.37(15)
C3 C2 C7 C6 1.4(2)
C1 C2 C7 C6 178.99(13)
C2 C1 C8 O1 2.52(15)
S1 C1 C8 O1 -170.08(10)
C2 C1 C8 C15 -177.61(14)
S1 C1 C8 C15 9.8(2)
C7 O1 C8 C1 -2.29(15)
C7 O1 C8 C15 177.81(11)
C3 C4 C9 C14 -154.56(13)
C5 C4 C9 C14 22.97(19)
C3 C4 C9 C10 23.80(19)
C5 C4 C9 C10 -158.67(13)
C14 C9 C10 C11 0.9(2)
C4 C9 C10 C11 -177.53(13)
C9 C10 C11 C12 -0.6(2)
C10 C11 C12 C13 -0.4(2)
C11 C12 C13 C14 1.0(2)
C12 C13 C14 C9 -0.7(2)
C10 C9 C14 C13 -0.3(2)
C4 C9 C14 C13 178.15(13)
C1 C8 C15 C20 43.6(2)
O1 C8 C15 C20 -136.50(13)
C1 C8 C15 C16 -138.77(17)
O1 C8 C15 C16 41.10(17)
C20 C15 C16 C17 -2.4(2)
C8 C15 C16 C17 179.85(13)
C15 C16 C17 C18 1.3(2)
C16 C17 C18 C19 0.6(2)
C17 C18 C19 C20 -1.2(2)
C18 C19 C20 F1 177.08(12)
C18 C19 C20 C15 -0.1(2)
C16 C15 C20 F1 -175.28(12)
C8 C15 C20 F1 2.4(2)
C16 C15 C20 C19 1.9(2)
C8 C15 C20 C19 179.55(13)
